data_4306367
loop_
_publ_author_name
'Patrick L. Feng'
'Changhyun Koo'
'John J. Henderson'
'Motohiro Nakano'
'Stephen Hill'
'Enrique del Barco'
'David N. Hendrickson'

_publ_contact_author_address
;
Department of Chemistry and Biochemistry
University of California-San Diego
La Jolla, CA 92093
USA
;
_publ_contact_author_email dhendrickson@ucsd.edu
_publ_contact_author_name 'David N. Hendrickson'
_publ_section_title
;
Single-Molecule-Magnet Behavior and Spin Changes Affected by Crystal
Packing Effects
;
_journal_name_full 'Inorganic Chemistry'
_journal_page_first 8610
_journal_page_last 8612
_journal_paper_doi 10.1021/ic801208z
_journal_volume 47
_journal_year 2008
_chemical_formula_moiety 'C21 H12 Br2 Mn3 N21 O7 Zn2, 3(C8 H20 N)'
_chemical_formula_sum 'C45 H72 Br2 Mn3 N24 O7 Zn2'
_chemical_formula_weight 1516.67
_space_group_IT_number 161
_symmetry_cell_setting trigonal
_symmetry_space_group_name_Hall 'R 3 -2"c'
_symmetry_space_group_name_H-M 'R 3 c :H'
_atom_sites_solution_hydrogens geom
_atom_sites_solution_primary direct
_atom_sites_solution_secondary difmap
_cell_angle_alpha 90.00
_cell_angle_beta 90.00
_cell_angle_gamma 120.00
_cell_formula_units_Z 6
_cell_length_a 13.4023(17)
_cell_length_b 13.4023(17)
_cell_length_c 60.923(8)
_cell_measurement_reflns_used 3118
_cell_measurement_temperature 100(2)
_cell_measurement_theta_max 23.82
_cell_measurement_theta_min 2.21
_cell_volume 9477(2)
_computing_cell_refinement 'Bruker SMART'
_computing_data_collection 'Bruker SMART'
_computing_data_reduction 'Bruker SAINT'
_computing_molecular_graphics ORTEP32
_computing_publication_material WINGX
_computing_structure_refinement 'SHELXL-97 (Sheldrick, 1997)'
_computing_structure_solution 'SHELXL-97 (Sheldrick, 1997)'
_diffrn_ambient_temperature 100(2)
_diffrn_measured_fraction_theta_full 0.996
_diffrn_measured_fraction_theta_max 0.996
_diffrn_measurement_device_type 'CCD area detector'
_diffrn_measurement_method 'phi and omega scans'
_diffrn_radiation_monochromator graphite
_diffrn_radiation_source 'fine-focus sealed tube'
_diffrn_radiation_type MoK\a
_diffrn_radiation_wavelength 0.71073
_diffrn_reflns_av_R_equivalents 0.0466
_diffrn_reflns_av_sigmaI/netI 0.0382
_diffrn_reflns_limit_h_max 15
_diffrn_reflns_limit_h_min -15
_diffrn_reflns_limit_k_max 15
_diffrn_reflns_limit_k_min -15
_diffrn_reflns_limit_l_max 71
_diffrn_reflns_limit_l_min -71
_diffrn_reflns_number 21402
_diffrn_reflns_theta_full 25.00
_diffrn_reflns_theta_max 25.02
_diffrn_reflns_theta_min 2.21
_exptl_absorpt_coefficient_mu 2.666
_exptl_absorpt_correction_T_max 0.593
_exptl_absorpt_correction_T_min 0.587
_exptl_absorpt_correction_type multi-scan
_exptl_absorpt_process_details SADABS
_exptl_crystal_colour green
_exptl_crystal_density_diffrn 1.626
_exptl_crystal_density_method 'not measured'
_exptl_crystal_description pyramid
_exptl_crystal_F_000 4650
_exptl_crystal_size_max 0.2
_exptl_crystal_size_mid 0.2
_exptl_crystal_size_min 0.2
_refine_diff_density_max 0.432
_refine_diff_density_min -0.265
_refine_diff_density_rms 0.044
_refine_ls_abs_structure_details 'Flack H D (1983), Acta Cryst. A39, 876-881'
_refine_ls_abs_structure_Flack 0.004(7)
_refine_ls_extinction_method none
_refine_ls_goodness_of_fit_ref 1.020
_refine_ls_hydrogen_treatment constr
_refine_ls_matrix_type full
_refine_ls_number_parameters 254
_refine_ls_number_reflns 3551
_refine_ls_number_restraints 1
_refine_ls_restrained_S_all 1.020
_refine_ls_R_factor_all 0.0237
_refine_ls_R_factor_gt 0.0218
_refine_ls_shift/su_max 0.006
_refine_ls_shift/su_mean 0.001
_refine_ls_structure_factor_coef Fsqd
_refine_ls_weighting_details 'calc w=1/[\s^2^(Fo^2^)+(0.0182P)^2^+6.8033P] where P=(Fo^2^+2Fc^2^)/3'
_refine_ls_weighting_scheme calc
_refine_ls_wR_factor_gt 0.0495
_refine_ls_wR_factor_ref 0.0504
_reflns_number_gt 3391
_reflns_number_total 3551
_reflns_threshold_expression >2sigma(I)
_cod_data_source_file ic801208z_si_002_2.cif
_cod_data_source_block 2
_cod_depositor_comments
;
The following automatic conversions were performed:
'_symmetry_cell_setting' value 'Trigonal' changed to 'trigonal' according
to '/home/saulius/struct/CIF-dictionaries/cif_core.dic' dictionary named
'cif_core.dic' version 2.4.1 from 2010-06-29.

Automatic conversion script
Id: cif_fix_enum 1527 2010-12-29 10:47:43Z saulius 
;
_cod_original_sg_symbol_H-M 'R 3 c'
_cod_database_code 4306367

loop_
_symmetry_equiv_pos_as_xyz
'x, y, z'
'-y, x-y, z'
'-x+y, -x, z'
'-y, -x, z+1/2'
'-x+y, y, z+1/2'
'x, x-y, z+1/2'
'x+2/3, y+1/3, z+1/3'
'-y+2/3, x-y+1/3, z+1/3'
'-x+y+2/3, -x+1/3, z+1/3'
'-y+2/3, -x+1/3, z+5/6'
'-x+y+2/3, y+1/3, z+5/6'
'x+2/3, x-y+1/3, z+5/6'
'x+1/3, y+2/3, z+2/3'
'-y+1/3, x-y+2/3, z+2/3'
'-x+y+1/3, -x+2/3, z+2/3'
'-y+1/3, -x+2/3, z+7/6'
'-x+y+1/3, y+2/3, z+7/6'
'x+1/3, x-y+2/3, z+7/6'

loop_
_atom_site_label
_atom_site_type_symbol
_atom_site_fract_x
_atom_site_fract_y
_atom_site_fract_z
_atom_site_U_iso_or_equiv
_atom_site_adp_type
_atom_site_occupancy
_atom_site_symmetry_multiplicity
_atom_site_calc_flag
_atom_site_refinement_flags
_atom_site_disorder_assembly
_atom_site_disorder_group
O3 O 0.00347(16) 0.79643(14) 0.89183(3) 0.0178(4) Uani 1 1 d . . .
N8 N 0.38444(19) 0.40144(19) 0.84054(4) 0.0214(5) Uani 1 1 d . . .
C12 C 0.3256(2) 0.4304(2) 0.85870(4) 0.0241(6) Uani 1 1 d . . .
H12A H 0.2582 0.4293 0.8526 0.029 Uiso 1 1 calc R . .
H12B H 0.2989 0.3703 0.8697 0.029 Uiso 1 1 calc R . .
C4 C -0.5260(2) 0.5368(2) 0.93197(5) 0.0257(7) Uani 1 1 d . . .
H4 H -0.5919 0.5018 0.9406 0.031 Uiso 1 1 calc R . .
C9 C 0.3388(3) 0.2356(3) 0.81396(5) 0.0340(7) Uani 1 1 d . . .
H9A H 0.3609 0.2860 0.8015 0.051 Uiso 1 1 calc R . .
H9B H 0.2781 0.1603 0.8098 0.051 Uiso 1 1 calc R . .
H9C H 0.4039 0.2305 0.8190 0.051 Uiso 1 1 calc R . .
C11 C 0.4703(3) 0.3139(3) 0.86636(5) 0.0302(7) Uani 1 1 d . . .
H11A H 0.4278 0.3211 0.8783 0.045 Uiso 1 1 calc R . .
H11B H 0.5427 0.3252 0.8716 0.045 Uiso 1 1 calc R . .
H11C H 0.4269 0.2385 0.8600 0.045 Uiso 1 1 calc R . .
C14 C 0.4243(3) 0.4897(3) 0.82224(5) 0.0307(7) Uani 1 1 d . . .
H14A H 0.4815 0.5638 0.8281 0.037 Uiso 1 1 calc R . .
H14B H 0.4620 0.4683 0.8111 0.037 Uiso 1 1 calc R . .
C3 C -0.4763(2) 0.4734(2) 0.92425(5) 0.0283(7) Uani 1 1 d . . .
H3 H -0.5102 0.3954 0.9276 0.034 Uiso 1 1 calc R . .
C13 C 0.3987(3) 0.5448(3) 0.86986(5) 0.0304(7) Uani 1 1 d . . .
H13A H 0.4651 0.5469 0.8762 0.046 Uiso 1 1 calc R . .
H13B H 0.3545 0.5549 0.8812 0.046 Uiso 1 1 calc R . .
H13C H 0.4229 0.6057 0.8593 0.046 Uiso 1 1 calc R . .
C8 C 0.2967(2) 0.2826(2) 0.83217(5) 0.0261(6) Uani 1 1 d . . .
H8A H 0.2719 0.2292 0.8444 0.031 Uiso 1 1 calc R . .
H8B H 0.2299 0.2854 0.8269 0.031 Uiso 1 1 calc R . .
C10 C 0.4917(2) 0.4036(3) 0.84917(5) 0.0269(7) Uani 1 1 d . . .
H10A H 0.5316 0.3930 0.8369 0.032 Uiso 1 1 calc R . .
H10B H 0.5424 0.4791 0.8553 0.032 Uiso 1 1 calc R . .
C15 C 0.3309(3) 0.5033(3) 0.81141(6) 0.0465(9) Uani 1 1 d . . .
H15A H 0.2720 0.4299 0.8060 0.070 Uiso 1 1 calc R . .
H15B H 0.3630 0.5563 0.7994 0.070 Uiso 1 1 calc R . .
H15C H 0.2983 0.5323 0.8219 0.070 Uiso 1 1 calc R . .
Zn2 Zn 0.0000 1.0000 0.843733(8) 0.01478(13) Uani 1 3 d S . .
Br1 Br 0.0000 1.0000 0.982312(7) 0.02317(13) Uani 1 3 d S . .
Zn1 Zn 0.0000 1.0000 0.943444(8) 0.01543(13) Uani 1 3 d S . .
Br2 Br 0.0000 1.0000 0.804979(7) 0.02246(13) Uani 1 3 d S . .
Mn5 Mn -0.11220(3) 0.84169(3) 0.894093(8) 0.01467(9) Uani 1 1 d . . .
N4 N -0.12907(19) 0.85425(19) 0.85663(3) 0.0173(5) Uani 1 1 d . . .
O1 O 0.0000 1.0000 0.89368(7) 0.0137(6) Uani 1 3 d S . .
N1 N -0.0929(2) 0.83953(19) 0.93167(4) 0.0183(5) Uani 1 1 d . . .
N5 N -0.2219(2) 0.79068(19) 0.84854(3) 0.0193(5) Uani 1 1 d . . .
O2 O -0.23057(14) 0.68788(14) 0.89380(3) 0.0193(4) Uani 1 1 d . . .
N7 N 0.11117(18) 0.87982(18) 0.89852(3) 0.0174(5) Uani 1 1 d . . .
N3 N -0.0670(3) 0.6906(3) 0.94604(4) 0.0462(8) Uani 1 1 d . . .
N2 N -0.0787(2) 0.7649(2) 0.93923(4) 0.0231(5) Uani 1 1 d . . .
C6 C -0.3753(2) 0.7070(2) 0.91362(4) 0.0181(5) Uani 1 1 d . . .
C5 C -0.4761(2) 0.6517(2) 0.92659(4) 0.0228(6) Uani 1 1 d . . .
H5 H -0.5095 0.6939 0.9316 0.027 Uiso 1 1 calc R . .
C1 C -0.3242(2) 0.6428(2) 0.90638(4) 0.0181(5) Uani 1 1 d . . .
N6 N -0.3116(2) 0.7264(2) 0.84144(4) 0.0309(6) Uani 1 1 d . . .
C2 C -0.3769(2) 0.5257(2) 0.91169(5) 0.0237(6) Uani 1 1 d . . .
H2 H -0.3447 0.4824 0.9067 0.028 Uiso 1 1 calc R . .
C7 C 0.1738(2) 0.8424(2) 0.90772(5) 0.0182(6) Uani 1 1 d . . .

loop_
_atom_site_aniso_label
_atom_site_aniso_U_11
_atom_site_aniso_U_22
_atom_site_aniso_U_33
_atom_site_aniso_U_23
_atom_site_aniso_U_13
_atom_site_aniso_U_12
O3 0.0160(9) 0.0128(9) 0.0221(9) -0.0030(8) -0.0014(7) 0.0052(8)
N8 0.0183(12) 0.0185(12) 0.0219(12) 0.0021(9) 0.0021(9) 0.0051(10)
C12 0.0225(15) 0.0242(15) 0.0281(15) 0.0061(12) 0.0049(12) 0.0136(13)
C4 0.0173(15) 0.0290(17) 0.0259(16) 0.0033(12) 0.0041(11) 0.0079(14)
C9 0.0272(16) 0.0282(17) 0.0367(18) -0.0079(13) -0.0032(14) 0.0064(14)
C11 0.0289(17) 0.0287(16) 0.0373(17) 0.0008(13) -0.0035(13) 0.0177(14)
C14 0.0322(18) 0.0219(16) 0.0267(16) 0.0041(12) 0.0039(13) 0.0051(14)
C3 0.0265(17) 0.0211(16) 0.0300(17) 0.0074(12) 0.0026(12) 0.0063(14)
C13 0.0286(17) 0.0298(17) 0.0331(17) -0.0019(13) -0.0007(13) 0.0148(14)
C8 0.0189(14) 0.0196(15) 0.0316(16) 0.0008(12) 0.0000(12) 0.0035(12)
C10 0.0178(15) 0.0278(16) 0.0324(17) -0.0045(13) -0.0002(12) 0.0093(13)
C15 0.052(2) 0.036(2) 0.0378(19) 0.0105(16) -0.0120(15) 0.0116(18)
Zn2 0.01402(18) 0.01402(18) 0.0163(3) 0.000 0.000 0.00701(9)
Br1 0.02543(19) 0.02543(19) 0.0187(3) 0.000 0.000 0.01271(9)
Zn1 0.01433(19) 0.01433(19) 0.0176(3) 0.000 0.000 0.00716(9)
Br2 0.02591(19) 0.02591(19) 0.0155(3) 0.000 0.000 0.01296(9)
Mn5 0.0122(2) 0.01209(18) 0.01885(18) -0.00033(15) 0.00099(16) 0.00544(17)
N4 0.0149(12) 0.0137(12) 0.0185(12) 0.0009(9) -0.0016(9) 0.0035(11)
O1 0.0116(8) 0.0116(8) 0.0178(14) 0.000 0.000 0.0058(4)
N1 0.0229(13) 0.0136(12) 0.0201(12) 0.0002(9) 0.0018(10) 0.0104(10)
N5 0.0235(14) 0.0186(12) 0.0178(12) 0.0006(9) 0.0020(10) 0.0119(12)
O2 0.0148(9) 0.0137(9) 0.0258(10) -0.0007(8) 0.0049(8) 0.0044(8)
N7 0.0130(11) 0.0175(12) 0.0195(13) -0.0013(9) 0.0030(9) 0.0060(10)
N3 0.092(3) 0.0389(17) 0.0280(15) 0.0068(12) 0.0099(15) 0.0478(18)
N2 0.0329(15) 0.0190(13) 0.0141(12) -0.0008(10) 0.0079(10) 0.0105(12)
C6 0.0154(14) 0.0187(14) 0.0172(13) -0.0030(11) -0.0023(10) 0.0064(11)
C5 0.0174(14) 0.0265(16) 0.0218(14) -0.0029(12) 0.0010(11) 0.0090(12)
C1 0.0125(13) 0.0201(14) 0.0171(13) -0.0011(11) -0.0028(10) 0.0048(12)
N6 0.0199(13) 0.0279(14) 0.0368(14) -0.0057(11) -0.0056(11) 0.0059(12)
C2 0.0194(14) 0.0188(15) 0.0294(15) 0.0014(12) 0.0023(12) 0.0069(12)
C7 0.0178(13) 0.0256(15) 0.0165(13) 0.0026(10) 0.0033(10) 0.0149(12)

loop_
_atom_type_symbol
_atom_type_description
_atom_type_scat_dispersion_real
_atom_type_scat_dispersion_imag
_atom_type_scat_source
C C 0.0033 0.0016 'International Tables Vol C Tables 4.2.6.8 and 6.1.1.4'
H H 0.0000 0.0000 'International Tables Vol C Tables 4.2.6.8 and 6.1.1.4'
N N 0.0061 0.0033 'International Tables Vol C Tables 4.2.6.8 and 6.1.1.4'
O O 0.0106 0.0060 'International Tables Vol C Tables 4.2.6.8 and 6.1.1.4'
Mn Mn 0.3368 0.7283 'International Tables Vol C Tables 4.2.6.8 and 6.1.1.4'
Zn Zn 0.2839 1.4301 'International Tables Vol C Tables 4.2.6.8 and 6.1.1.4'
Br Br -0.2901 2.4595 'International Tables Vol C Tables 4.2.6.8 and 6.1.1.4'

loop_
_geom_angle_atom_site_label_1
_geom_angle_atom_site_label_2
_geom_angle_atom_site_label_3
_geom_angle
_geom_angle_site_symmetry_1
_geom_angle_site_symmetry_3
_geom_angle_publ_flag
N7 O3 Mn5 113.91(14) . . ?
C14 N8 C12 111.3(2) . . ?
C14 N8 C10 106.2(2) . . ?
C12 N8 C10 110.6(2) . . ?
C14 N8 C8 110.9(2) . . ?
C12 N8 C8 106.5(2) . . ?
C10 N8 C8 111.4(2) . . ?
C13 C12 N8 115.6(2) . . ?
C5 C4 C3 119.2(3) . . ?
C15 C14 N8 115.3(3) . . ?
C2 C3 C4 120.5(3) . . ?
C9 C8 N8 115.4(2) . . ?
C11 C10 N8 115.1(2) . . ?
N4 Zn2 N4 105.73(7) 2_675 . ?
N4 Zn2 N4 105.73(7) 2_675 3_465 ?
N4 Zn2 N4 105.73(7) . 3_465 ?
N4 Zn2 Br2 113.00(6) 2_675 . ?
N4 Zn2 Br2 113.00(6) . . ?
N4 Zn2 Br2 113.00(6) 3_465 . ?
N1 Zn1 N1 107.91(7) . 2_675 ?
N1 Zn1 N1 107.91(7) . 3_465 ?
N1 Zn1 N1 107.91(7) 2_675 3_465 ?
N1 Zn1 Br1 110.99(7) . . ?
N1 Zn1 Br1 110.99(7) 2_675 . ?
N1 Zn1 Br1 110.99(7) 3_465 . ?
O2 Mn5 O1 176.03(7) . . ?
O2 Mn5 O3 91.42(7) . . ?
O1 Mn5 O3 92.21(6) . . ?
O2 Mn5 N7 88.76(8) . 3_465 ?
O1 Mn5 N7 87.71(7) . 3_465 ?
O3 Mn5 N7 176.36(8) . 3_465 ?
O2 Mn5 N1 91.96(8) . . ?
O1 Mn5 N1 89.78(13) . . ?
O3 Mn5 N1 87.38(8) . . ?
N7 Mn5 N1 88.98(8) 3_465 . ?
O2 Mn5 N4 90.62(8) . . ?
O1 Mn5 N4 87.52(13) . . ?
O3 Mn5 N4 94.34(8) . . ?
N7 Mn5 N4 89.29(9) 3_465 . ?
N1 Mn5 N4 176.85(8) . . ?
N5 N4 Zn2 127.46(18) . . ?
N5 N4 Mn5 117.17(17) . . ?
Zn2 N4 Mn5 112.90(10) . . ?
Mn5 O1 Mn5 119.982(7) 2_675 . ?
Mn5 O1 Mn5 119.982(7) 2_675 3_465 ?
Mn5 O1 Mn5 119.982(7) . 3_465 ?
N2 N1 Zn1 119.0(2) . . ?
N2 N1 Mn5 117.22(18) . . ?
Zn1 N1 Mn5 110.83(10) . . ?
N6 N5 N4 177.2(3) . . ?
C1 O2 Mn5 125.65(15) . . ?
C7 N7 O3 115.6(2) . . ?
C7 N7 Mn5 125.49(18) . 2_675 ?
O3 N7 Mn5 118.88(15) . 2_675 ?
N3 N2 N1 177.9(3) . . ?
C1 C6 C5 118.9(2) . . ?
C1 C6 C7 122.9(2) . 3_465 ?
C5 C6 C7 118.2(2) . 3_465 ?
C4 C5 C6 121.4(3) . . ?
O2 C1 C2 118.3(2) . . ?
O2 C1 C6 122.6(2) . . ?
C2 C1 C6 119.0(2) . . ?
C3 C2 C1 120.9(3) . . ?
N7 C7 C6 122.6(2) . 2_675 ?

loop_
_geom_bond_atom_site_label_1
_geom_bond_atom_site_label_2
_geom_bond_distance
_geom_bond_site_symmetry_2
_geom_bond_publ_flag
O3 N7 1.373(3) . ?
O3 Mn5 1.9314(18) . ?
N8 C14 1.515(3) . ?
N8 C12 1.518(3) . ?
N8 C10 1.517(4) . ?
N8 C8 1.519(3) . ?
C12 C13 1.507(4) . ?
C4 C5 1.377(4) . ?
C4 C3 1.398(5) . ?
C9 C8 1.517(4) . ?
C11 C10 1.509(4) . ?
C14 C15 1.505(5) . ?
C3 C2 1.385(4) . ?
Zn2 N4 2.012(2) 2_675 ?
Zn2 N4 2.012(2) . ?
Zn2 N4 2.012(2) 3_465 ?
Zn2 Br2 2.3610(7) . ?
Br1 Zn1 2.3680(7) . ?
Zn1 N1 2.003(2) . ?
Zn1 N1 2.003(2) 2_675 ?
Zn1 N1 2.003(2) 3_465 ?
Mn5 O2 1.8698(18) . ?
Mn5 O1 1.8903(5) . ?
Mn5 N7 2.008(2) 3_465 ?
Mn5 N1 2.305(2) . ?
Mn5 N4 2.308(2) . ?
N4 N5 1.207(3) . ?
O1 Mn5 1.8903(5) 2_675 ?
O1 Mn5 1.8903(5) 3_465 ?
N1 N2 1.199(3) . ?
N5 N6 1.157(3) . ?
O2 C1 1.330(3) . ?
N7 C7 1.301(4) . ?
N7 Mn5 2.008(2) 2_675 ?
N3 N2 1.160(3) . ?
C6 C1 1.412(4) . ?
C6 C5 1.414(4) . ?
C6 C7 1.445(4) 3_465 ?
C1 C2 1.400(4) . ?
C7 C6 1.445(4) 2_675 ?
